data_7103772
loop_
_publ_author_name
'Leca, Fran\,cois'
'Sauthier, Mathieu'
'Le Guennic, Boris'
'Lescop, Christophe'
'Toupet, Loic'
'Halet, Jean-Fran\,cois'
'R\'eau, R\'egis'

_publ_section_title
;
 Stereospecific isomerisation of P-heterocycles triggered by coordination:
 synthesis of the first P,N-chelates featuring a 2-phospholene moiety
;
_journal_coden_ASTM CHCOFS
_journal_name_full
;
 Chemical Communications (Cambridge, United Kingdom)
;
_journal_page_first 1774
_journal_page_last 1775
_journal_paper_doi 10.1039/b304308h
_journal_year 2003
_chemical_formula_sum 'C23.5 H26 Cl3 N P Pd S'
_chemical_formula_weight 598.23
_space_group_IT_number 14
_symmetry_cell_setting monoclinic
_symmetry_space_group_name_Hall '-P 2yn'
_symmetry_space_group_name_H-M 'P 1 21/n 1'
_atom_sites_solution_hydrogens geom
_atom_sites_solution_primary direct
_atom_sites_solution_secondary difmap
_audit_creation_method SHELXL-97
_cell_angle_alpha 90.00
_cell_angle_beta 106.722(5)
_cell_angle_gamma 90.00
_cell_formula_units_Z 4
_cell_length_a 10.866(5)
_cell_length_b 15.475(5)
_cell_length_c 16.973(5)
_cell_measurement_temperature 293(2)
_cell_volume 2733.3(17)
_computing_structure_refinement 'SHELXL-97 (Sheldrick, 1997)'
_diffrn_ambient_temperature 293(2)
_diffrn_measured_fraction_theta_full 0.996
_diffrn_measured_fraction_theta_max 0.996
_diffrn_measurement_device_type CCD
_diffrn_measurement_method none
_diffrn_radiation_monochromator graphite
_diffrn_radiation_source 'fine-focus sealed tube'
_diffrn_radiation_type MoK\a
_diffrn_radiation_wavelength 0.71069
_diffrn_reflns_av_R_equivalents 0.0171
_diffrn_reflns_av_sigmaI/netI 0.0286
_diffrn_reflns_limit_h_max 14
_diffrn_reflns_limit_h_min -14
_diffrn_reflns_limit_k_max 20
_diffrn_reflns_limit_k_min -19
_diffrn_reflns_limit_l_max 22
_diffrn_reflns_limit_l_min -22
_diffrn_reflns_number 12092
_diffrn_reflns_theta_full 27.49
_diffrn_reflns_theta_max 27.49
_diffrn_reflns_theta_min 2.92
_diffrn_standards_decay_% 0
_exptl_absorpt_coefficient_mu 1.118
_exptl_absorpt_correction_type none
_exptl_crystal_colour orange
_exptl_crystal_density_diffrn 1.454
_exptl_crystal_density_method 'not measured'
_exptl_crystal_description block
_exptl_crystal_F_000 1208
_exptl_crystal_size_max 0.55
_exptl_crystal_size_mid 0.30
_exptl_crystal_size_min 0.20
_refine_diff_density_max 1.254
_refine_diff_density_min -0.837
_refine_diff_density_rms 0.132
_refine_ls_extinction_coef 0.0070(13)
_refine_ls_extinction_expression Fc^*^==kFc[1+0.001xFc^2^\l^3^/sin(2\q)]^-1/4^
_refine_ls_extinction_method SHELXL
_refine_ls_goodness_of_fit_ref 1.059
_refine_ls_hydrogen_treatment mixed
_refine_ls_matrix_type full
_refine_ls_number_parameters 298
_refine_ls_number_reflns 6251
_refine_ls_number_restraints 0
_refine_ls_restrained_S_all 1.059
_refine_ls_R_factor_all 0.0709
_refine_ls_R_factor_gt 0.0570
_refine_ls_shift/su_max 2.106
_refine_ls_shift/su_mean 0.120
_refine_ls_structure_factor_coef Fsqd
_refine_ls_weighting_details 'calc w==1/[\s^2^(Fo^2^)+(0.1149P)^2^+3.1669P] where P==(Fo^2^+2Fc^2^)/3'
_refine_ls_weighting_scheme calc
_refine_ls_wR_factor_gt 0.1687
_refine_ls_wR_factor_ref 0.1869
_reflns_number_gt 4972
_reflns_number_total 6251
_reflns_threshold_expression >2sigma(I)
_cod_data_source_file b304308h.txt
_cod_data_source_block compound_2c'
_cod_original_sg_symbol_H-M P21/n
_cod_original_formula_sum 'C23.50 H26 Cl3 N P Pd S'
_cod_database_code 7103772

loop_
_symmetry_equiv_pos_as_xyz
'x, y, z'
'-x+1/2, y+1/2, -z+1/2'
'-x, -y, -z'
'x-1/2, -y-1/2, z-1/2'

loop_
_atom_site_label
_atom_site_type_symbol
_atom_site_fract_x
_atom_site_fract_y
_atom_site_fract_z
_atom_site_U_iso_or_equiv
_atom_site_adp_type
_atom_site_occupancy
_atom_site_symmetry_multiplicity
_atom_site_calc_flag
_atom_site_refinement_flags
_atom_site_disorder_assembly
_atom_site_disorder_group
Pd1 Pd 0.75507(3) 0.03964(2) 0.28992(2) 0.04885(17) Uani 1 1 d . . .
Cl1 Cl 0.61412(16) -0.03435(9) 0.34260(12) 0.0811(5) Uani 1 1 d . . .
Cl2 Cl 0.7444(2) -0.06794(12) 0.18811(14) 0.1094(7) Uani 1 1 d . . .
P1 P 0.75702(9) 0.14143(6) 0.37976(6) 0.0410(2) Uani 1 1 d . . .
S1 S 0.65237(14) 0.07311(11) 0.55784(11) 0.0789(4) Uani 1 1 d . . .
N1 N 0.8799(3) 0.1198(2) 0.2518(2) 0.0489(8) Uani 1 1 d . . .
C1 C 0.8737(4) 0.2203(3) 0.3625(3) 0.0467(9) Uani 1 1 d . . .
C2 C 0.9880(4) 0.2122(3) 0.4400(3) 0.0549(10) Uani 1 1 d . . .
C3 C 1.1055(6) 0.2460(5) 0.4497(4) 0.084(2) Uani 1 1 d . . .
C4 C 1.2114(7) 0.2396(7) 0.5258(4) 0.122(4) Uani 1 1 d . . .
H4A H 1.2609 0.2927 0.5340 0.147 Uiso 1 1 calc R . .
H4B H 1.2679 0.1926 0.5211 0.147 Uiso 1 1 calc R . .
C5 C 1.1601(6) 0.2235(6) 0.6012(4) 0.102(3) Uani 1 1 d . . .
H5A H 1.2315 0.2094 0.6488 0.122 Uiso 1 1 calc R . .
H5B H 1.1201 0.2758 0.6135 0.122 Uiso 1 1 calc R . .
C6 C 1.0634(5) 0.1505(5) 0.5849(3) 0.0728(15) Uani 1 1 d . . .
H6A H 1.1077 0.0963 0.5838 0.087 Uiso 1 1 calc R . .
H6B H 1.0245 0.1477 0.6296 0.087 Uiso 1 1 calc R . .
C7 C 0.9594(4) 0.1610(3) 0.5052(3) 0.0511(9) Uani 1 1 d . . .
C8 C 0.8431(4) 0.1223(3) 0.4863(3) 0.0448(8) Uani 1 1 d . . .
C9 C 0.8009(4) 0.0647(3) 0.5407(3) 0.0474(9) Uani 1 1 d . . .
C10 C 0.8720(5) -0.0018(4) 0.5893(4) 0.0709(15) Uani 1 1 d . . .
H10 H 0.9560 -0.0162 0.5915 0.085 Uiso 1 1 calc R . .
C11 C 0.7967(6) -0.0452(4) 0.6358(4) 0.0792(17) Uani 1 1 d . . .
H11 H 0.8265 -0.0924 0.6699 0.095 Uiso 1 1 calc R . .
C12 C 0.6811(6) -0.0108(4) 0.6249(4) 0.0792(16) Uani 1 1 d . . .
H12 H 0.6223 -0.0306 0.6512 0.095 Uiso 1 1 calc R . .
C13 C 0.9099(4) 0.1985(3) 0.2857(2) 0.0457(9) Uani 1 1 d . . .
C14 C 0.9756(5) 0.2591(3) 0.2524(3) 0.0598(11) Uani 1 1 d . . .
H14 H 0.9892 0.3147 0.2739 0.072 Uiso 1 1 calc R . .
C15 C 1.0201(5) 0.2357(5) 0.1874(3) 0.0726(15) Uani 1 1 d . . .
H15 H 1.0652 0.2750 0.1648 0.087 Uiso 1 1 calc R . .
C16 C 0.9969(6) 0.1535(5) 0.1565(3) 0.0800(17) Uani 1 1 d . . .
H16 H 1.0296 0.1356 0.1142 0.096 Uiso 1 1 calc R . .
C17 C 0.9250(5) 0.0976(4) 0.1885(3) 0.0646(12) Uani 1 1 d . . .
H17 H 0.9070 0.0428 0.1657 0.078 Uiso 1 1 calc R . .
C20 C 0.6000(4) 0.1909(3) 0.3699(3) 0.0504(9) Uani 1 1 d . . .
C21 C 0.5369(5) 0.2150(4) 0.2793(3) 0.0655(13) Uani 1 1 d . . .
H21A H 0.5310 0.1641 0.2451 0.079 Uiso 1 1 calc R . .
H21B H 0.5896 0.2574 0.2619 0.079 Uiso 1 1 calc R . .
C22 C 0.4029(6) 0.2520(5) 0.2684(4) 0.091(2) Uani 1 1 d . . .
H22A H 0.3669 0.2703 0.2118 0.109 Uiso 1 1 calc R . .
H22B H 0.3479 0.2071 0.2796 0.109 Uiso 1 1 calc R . .
C23 C 0.4049(7) 0.3271(5) 0.3243(5) 0.103(2) Uani 1 1 d . . .
H23A H 0.4495 0.3750 0.3078 0.124 Uiso 1 1 calc R . .
H23B H 0.3174 0.3453 0.3186 0.124 Uiso 1 1 calc R . .
C24 C 0.4711(7) 0.3051(5) 0.4147(5) 0.098(2) Uani 1 1 d . . .
H24A H 0.4200 0.2629 0.4336 0.117 Uiso 1 1 calc R . .
H24B H 0.4765 0.3568 0.4479 0.117 Uiso 1 1 calc R . .
C25 C 0.6067(5) 0.2688(3) 0.4264(3) 0.0609(12) Uani 1 1 d . . .
H25A H 0.6612 0.3131 0.4135 0.073 Uiso 1 1 calc R . .
H25B H 0.6438 0.2515 0.4832 0.073 Uiso 1 1 calc R . .
Cl70 Cl 1.1020(10) 0.6203(4) 0.4337(5) 0.244(6) Uani 0.50 1 d P . .
Cl72 Cl 1.2868(14) 0.4883(8) 0.4560(9) 0.286(7) Uani 0.50 1 d P . .
C70 C 1.080(2) 0.5125(10) 0.4021(14) 0.127(7) Uani 0.50 1 d P . .
H70A H 1.0514 0.5055 0.3429 0.153 Uiso 0.50 1 calc PR . .
H70B H 1.0264 0.4801 0.4282 0.153 Uiso 0.50 1 calc PR . .
H1 H 0.850(5) 0.284(4) 0.363(3) 0.061(14) Uiso 1 1 d . . .
H3 H 1.108(7) 0.286(5) 0.409(4) 0.10(2) Uiso 1 1 d . . .

loop_
_atom_site_aniso_label
_atom_site_aniso_U_11
_atom_site_aniso_U_22
_atom_site_aniso_U_33
_atom_site_aniso_U_23
_atom_site_aniso_U_13
_atom_site_aniso_U_12
Pd1 0.0494(2) 0.0424(2) 0.0554(3) -0.00725(12) 0.01614(16) 0.00046(12)
Cl1 0.0815(9) 0.0615(8) 0.1154(12) -0.0209(7) 0.0525(9) -0.0227(6)
Cl2 0.1601(19) 0.0734(10) 0.1212(14) -0.0511(10) 0.0827(14) -0.0356(11)
P1 0.0360(5) 0.0401(5) 0.0467(5) -0.0016(4) 0.0113(4) 0.0021(4)
S1 0.0581(7) 0.0816(10) 0.1067(11) 0.0255(8) 0.0392(8) 0.0112(7)
N1 0.0469(18) 0.056(2) 0.0430(17) 0.0047(14) 0.0125(14) 0.0084(15)
C1 0.045(2) 0.041(2) 0.055(2) 0.0003(16) 0.0169(17) -0.0016(16)
C2 0.056(2) 0.062(3) 0.049(2) -0.0150(19) 0.0185(19) -0.019(2)
C3 0.068(3) 0.131(6) 0.056(3) -0.010(3) 0.020(2) -0.045(4)
C4 0.076(4) 0.225(11) 0.059(3) -0.017(5) 0.011(3) -0.075(5)
C5 0.079(4) 0.168(8) 0.053(3) -0.022(4) 0.011(3) -0.060(5)
C6 0.055(3) 0.112(5) 0.047(2) -0.011(3) 0.008(2) -0.021(3)
C7 0.046(2) 0.059(3) 0.049(2) -0.0097(18) 0.0144(17) -0.0078(18)
C8 0.0387(18) 0.044(2) 0.050(2) -0.0021(16) 0.0104(16) 0.0027(15)
C9 0.0409(19) 0.054(2) 0.048(2) -0.0006(17) 0.0141(16) -0.0003(17)
C10 0.061(3) 0.074(3) 0.086(4) 0.033(3) 0.035(3) 0.017(3)
C11 0.065(3) 0.094(4) 0.081(4) 0.038(3) 0.025(3) 0.006(3)
C12 0.066(3) 0.083(4) 0.098(4) 0.019(3) 0.040(3) -0.002(3)
C13 0.0383(18) 0.053(2) 0.044(2) 0.0092(16) 0.0088(15) 0.0066(16)
C14 0.053(2) 0.066(3) 0.058(3) 0.016(2) 0.012(2) -0.003(2)
C15 0.061(3) 0.105(5) 0.053(3) 0.025(3) 0.017(2) -0.003(3)
C16 0.072(3) 0.121(5) 0.054(3) 0.006(3) 0.029(3) 0.003(3)
C17 0.070(3) 0.074(3) 0.052(2) -0.001(2) 0.021(2) 0.008(2)
C20 0.0395(19) 0.058(3) 0.054(2) 0.0016(18) 0.0143(17) 0.0097(17)
C21 0.054(3) 0.080(3) 0.055(3) 0.005(2) 0.004(2) 0.017(2)
C22 0.053(3) 0.117(5) 0.091(4) 0.020(4) 0.004(3) 0.027(3)
C23 0.087(4) 0.102(5) 0.122(6) 0.023(5) 0.032(4) 0.057(4)
C24 0.105(5) 0.103(5) 0.103(5) 0.012(4) 0.058(4) 0.054(4)
C25 0.067(3) 0.056(3) 0.065(3) -0.002(2) 0.029(2) 0.014(2)
Cl70 0.338(11) 0.121(4) 0.161(6) -0.042(4) -0.106(6) 0.093(6)
Cl72 0.367(16) 0.218(9) 0.368(16) 0.055(11) 0.254(14) 0.174(11)
C70 0.19(2) 0.064(8) 0.138(15) 0.019(10) 0.069(16) 0.024(11)

loop_
_atom_type_symbol
_atom_type_description
_atom_type_scat_dispersion_real
_atom_type_scat_dispersion_imag
_atom_type_scat_source
C C 0.0033 0.0016 'International Tables Vol C Tables 4.2.6.8 and 6.1.1.4'
H H 0.0000 0.0000 'International Tables Vol C Tables 4.2.6.8 and 6.1.1.4'
N N 0.0061 0.0033 'International Tables Vol C Tables 4.2.6.8 and 6.1.1.4'
P P 0.1023 0.0942 'International Tables Vol C Tables 4.2.6.8 and 6.1.1.4'
S S 0.1246 0.1234 'International Tables Vol C Tables 4.2.6.8 and 6.1.1.4'
Cl Cl 0.1484 0.1585 'International Tables Vol C Tables 4.2.6.8 and 6.1.1.4'
Pd Pd -0.9988 1.0072 'International Tables Vol C Tables 4.2.6.8 and 6.1.1.4'

loop_
_geom_angle_atom_site_label_1
_geom_angle_atom_site_label_2
_geom_angle_atom_site_label_3
_geom_angle
_geom_angle_site_symmetry_1
_geom_angle_site_symmetry_3
_geom_angle_publ_flag
N1 Pd1 P1 84.89(11) . . ?
N1 Pd1 Cl1 172.60(11) . . ?
P1 Pd1 Cl1 87.78(5) . . ?
N1 Pd1 Cl2 95.25(11) . . ?
P1 Pd1 Cl2 177.35(7) . . ?
Cl1 Pd1 Cl2 92.02(6) . . ?
C8 P1 C20 111.14(19) . . ?
C8 P1 C1 94.93(19) . . ?
C20 P1 C1 111.9(2) . . ?
C8 P1 Pd1 118.57(14) . . ?
C20 P1 Pd1 114.50(15) . . ?
C1 P1 Pd1 103.60(14) . . ?
C12 S1 C9 93.1(3) . . ?
C17 N1 C13 118.2(4) . . ?
C17 N1 Pd1 121.1(4) . . ?
C13 N1 Pd1 120.5(3) . . ?
C13 C1 C2 112.1(3) . . ?
C13 C1 P1 110.6(3) . . ?
C2 C1 P1 103.6(3) . . ?
C3 C2 C7 121.1(5) . . ?
C3 C2 C1 125.5(5) . . ?
C7 C2 C1 113.4(3) . . ?
C2 C3 C4 124.0(6) . . ?
C3 C4 C5 111.1(5) . . ?
C6 C5 C4 111.3(5) . . ?
C7 C6 C5 112.8(5) . . ?
C8 C7 C2 116.6(4) . . ?
C8 C7 C6 125.2(4) . . ?
C2 C7 C6 118.1(4) . . ?
C7 C8 C9 124.5(4) . . ?
C7 C8 P1 110.2(3) . . ?
C9 C8 P1 124.9(3) . . ?
C10 C9 C8 127.1(4) . . ?
C10 C9 S1 109.9(3) . . ?
C8 C9 S1 122.9(3) . . ?
C9 C10 C11 110.9(5) . . ?
C12 C11 C10 113.4(5) . . ?
C11 C12 S1 112.7(4) . . ?
N1 C13 C14 121.7(4) . . ?
N1 C13 C1 118.8(4) . . ?
C14 C13 C1 119.5(4) . . ?
C15 C14 C13 119.2(5) . . ?
C14 C15 C16 118.8(5) . . ?
C15 C16 C17 119.6(5) . . ?
N1 C17 C16 122.1(6) . . ?
C21 C20 C25 111.3(4) . . ?
C21 C20 P1 109.2(3) . . ?
C25 C20 P1 113.4(3) . . ?
C20 C21 C22 110.3(5) . . ?
C23 C22 C21 112.1(5) . . ?
C24 C23 C22 112.3(6) . . ?
C23 C24 C25 111.5(5) . . ?
C20 C25 C24 109.7(5) . . ?
Cl70 C70 Cl72 90.2(11) . . ?

loop_
_geom_bond_atom_site_label_1
_geom_bond_atom_site_label_2
_geom_bond_distance
_geom_bond_site_symmetry_2
_geom_bond_publ_flag
Pd1 N1 2.074(4) . ?
Pd1 P1 2.1883(11) . ?
Pd1 Cl1 2.2902(16) . ?
Pd1 Cl2 2.3782(16) . ?
P1 C8 1.804(4) . ?
P1 C20 1.833(4) . ?
P1 C1 1.843(4) . ?
S1 C12 1.695(7) . ?
S1 C9 1.725(4) . ?
N1 C17 1.346(6) . ?
N1 C13 1.346(6) . ?
C1 C13 1.505(6) . ?
C1 C2 1.532(6) . ?
C2 C3 1.345(7) . ?
C2 C7 1.466(6) . ?
C3 C4 1.465(9) . ?
C4 C5 1.556(9) . ?
C5 C6 1.513(8) . ?
C6 C7 1.501(7) . ?
C7 C8 1.351(6) . ?
C8 C9 1.450(6) . ?
C9 C10 1.404(7) . ?
C10 C11 1.455(8) . ?
C11 C12 1.327(9) . ?
C13 C14 1.393(6) . ?
C14 C15 1.374(8) . ?
C15 C16 1.371(10) . ?
C16 C17 1.378(9) . ?
C20 C21 1.538(6) . ?
C20 C25 1.529(7) . ?
C21 C22 1.525(7) . ?
C22 C23 1.496(11) . ?
C23 C24 1.534(10) . ?
C24 C25 1.536(7) . ?
Cl70 C70 1.746(19) . ?
Cl72 C70 2.20(3) . ?
